data_7057018
loop_
_publ_author_name
'Pan, Yangdan'
'Zhang, Haifeng'
'Qin, Yaru'
'Ge, Yu'
'Cui, Yanfeng'
'Li, Yahong'
'Liu, Wei'
'Dong, Yaping'

_publ_section_title
;
 Eight homodinuclear lanthanide complexes prepared from a quinoline based
 ligand: structural diversity and single-molecule magnetism behaviour
;
_journal_issue 7
_journal_name_full 'New Journal of Chemistry'
_journal_page_first 5153
_journal_paper_doi 10.1039/C7NJ04622G
_journal_volume 42
_journal_year 2018
_chemical_formula_moiety 'C36 H30 N8 O16 Tb2'
_chemical_formula_sum 'C36 H30 N8 O16 Tb2'
_chemical_formula_weight 1148.54
_space_group_crystal_system monoclinic
_space_group_IT_number 14
_space_group_name_Hall '-P 2ybc'
_space_group_name_H-M_alt 'P 1 21/c 1'
_symmetry_space_group_name_Hall '-P 2ybc'
_symmetry_space_group_name_H-M 'P 1 21/c 1'
_atom_sites_solution_hydrogens geom
_atom_sites_solution_primary dual
_audit_creation_date 2017-04-11
_audit_creation_method
;
Olex2 1.2
(compiled 2017.03.28 svn.r3405 for OlexSys, GUI svn.r5335)
;
_audit_update_record
;
2018-02-12 deposited with the CCDC.
2018-02-13 downloaded from the CCDC.
;
_cell_angle_alpha 90
_cell_angle_beta 106.572(8)
_cell_angle_gamma 90
_cell_formula_units_Z 2
_cell_length_a 9.173(2)
_cell_length_b 14.015(4)
_cell_length_c 15.954(5)
_cell_measurement_reflns_used 9912
_cell_measurement_temperature 223.15
_cell_measurement_theta_max 27.20
_cell_measurement_theta_min 2.66
_cell_volume 1965.8(9)
_computing_cell_refinement 'SAINT v8.37A (Bruker, 2015)'
_computing_data_collection 'SAINT v8.37A (Bruker, 2015)'
_computing_data_reduction 'SAINT v8.37A (Bruker, 2015)'
_computing_molecular_graphics 'Olex2 (Dolomanov et al., 2009)'
_computing_publication_material 'Olex2 (Dolomanov et al., 2009)'
_computing_structure_refinement 'ShelXL (Sheldrick, 2015)'
_computing_structure_solution 'ShelXT (Sheldrick, 2015)'
_diffrn_ambient_temperature 223.15
_diffrn_measured_fraction_theta_full 0.999
_diffrn_measured_fraction_theta_max 0.996
_diffrn_measurement_device_type 'Bruker APEX-II CCD'
_diffrn_measurement_method '\f and \w scans'
_diffrn_radiation_type MoK\a
_diffrn_radiation_wavelength 0.71073
_diffrn_reflns_av_R_equivalents 0.1130
_diffrn_reflns_av_unetI/netI 0.0650
_diffrn_reflns_Laue_measured_fraction_full 0.999
_diffrn_reflns_Laue_measured_fraction_max 0.996
_diffrn_reflns_limit_h_max 11
_diffrn_reflns_limit_h_min -11
_diffrn_reflns_limit_k_max 18
_diffrn_reflns_limit_k_min -18
_diffrn_reflns_limit_l_max 19
_diffrn_reflns_limit_l_min -20
_diffrn_reflns_number 34081
_diffrn_reflns_point_group_measured_fraction_full 0.999
_diffrn_reflns_point_group_measured_fraction_max 0.996
_diffrn_reflns_theta_full 25.242
_diffrn_reflns_theta_max 27.504
_diffrn_reflns_theta_min 2.664
_diffrn_standards_number 0
_exptl_absorpt_coefficient_mu 3.653
_exptl_absorpt_correction_T_max 0.833
_exptl_absorpt_correction_T_min 0.803
_exptl_absorpt_correction_type multi-scan
_exptl_absorpt_process_details
;
SADABS-2014/5 (Bruker,2014/5) was used for absorption correction.
wR2(int) was 0.1688 before and 0.1069 after correction.
The Ratio of minimum to maximum transmission is 0.5931.
The \l/2 correction factor is Not present.
;
_exptl_crystal_colour 'metallic yellowish yellow'
_exptl_crystal_colour_lustre metallic
_exptl_crystal_colour_modifier yellowish
_exptl_crystal_colour_primary yellow
_exptl_crystal_density_diffrn 1.940
_exptl_crystal_description block
_exptl_crystal_F_000 1120
_exptl_crystal_size_max 0.1
_exptl_crystal_size_mid 0.05
_exptl_crystal_size_min 0.05
_refine_diff_density_max 1.975
_refine_diff_density_min -1.795
_refine_diff_density_rms 0.172
_refine_ls_extinction_method none
_refine_ls_goodness_of_fit_ref 1.034
_refine_ls_hydrogen_treatment constr
_refine_ls_matrix_type full
_refine_ls_number_parameters 281
_refine_ls_number_reflns 4519
_refine_ls_number_restraints 0
_refine_ls_restrained_S_all 1.034
_refine_ls_R_factor_all 0.0743
_refine_ls_R_factor_gt 0.0460
_refine_ls_shift/su_max 0.001
_refine_ls_shift/su_mean 0.000
_refine_ls_structure_factor_coef Fsqd
_refine_ls_weighting_details
;
 w=1/[\s^2^(Fo^2^)+(0.0563P)^2^+0.4258P]
 where P=(Fo^2^+2Fc^2^)/3
;
_refine_ls_weighting_scheme calc
_refine_ls_wR_factor_gt 0.0957
_refine_ls_wR_factor_ref 0.1057
_reflns_Friedel_coverage 0.000
_reflns_number_gt 3375
_reflns_number_total 4519
_reflns_threshold_expression 'I > 2\s(I)'
_cod_data_source_file c7nj04622g2.cif
_cod_data_source_block b170309f_0ma
_cod_depositor_comments 'Adding full bibliography for 7057018--7057025.cif.'
_cod_database_code 7057018
_shelxl_version_number 2013-2
_shelx_space_group_comment
;
The symmetry employed for this shelxl refinement is uniquely defined
by the following loop, which should always be used as a source of
symmetry information in preference to the above space-group names.
They are only intended as comments.
;
_shelx_estimated_absorpt_t_max 0.833
_shelx_estimated_absorpt_t_min 0.803
_olex2_refinement_description
;
1. Fixed Uiso
 At 1.2 times of:
  All C(H) groups, All C(H,H) groups
 At 1.5 times of:
  All C(H,H,H) groups
2.a Secondary CH2 refined with riding coordinates:
 C11(H11a,H11b)
2.b Aromatic/amide H refined with riding coordinates:
 C0AA(H0AA), C1AA(H1AA), C5(H5), C6(H6), C7(H7), C8(H8), C10(H10), C13(H13),
 C14(H14), C15(H15)
2.c Idealised Me refined as rotating group:
 C18(H18a,H18b,H18c)
;
_olex2_submission_special_instructions 'No special instructions were received'

loop_
_space_group_symop_operation_xyz
'x, y, z'
'-x, y+1/2, -z+1/2'
'-x, -y, -z'
'x, -y-1/2, z-1/2'

loop_
_atom_site_label
_atom_site_type_symbol
_atom_site_fract_x
_atom_site_fract_y
_atom_site_fract_z
_atom_site_U_iso_or_equiv
_atom_site_adp_type
_atom_site_occupancy
_atom_site_site_symmetry_order
_atom_site_calc_flag
_atom_site_refinement_flags_posn
Tb1 Tb 0.49288(3) 0.63162(2) 0.51752(2) 0.02470(11) Uani 1 1 d .
O1 O 0.5806(5) 0.6068(3) 0.6764(3) 0.0385(10) Uani 1 1 d .
O2 O 0.8187(5) 0.6065(4) 0.7530(3) 0.0585(13) Uani 1 1 d .
O3 O 0.7560(5) 0.6348(3) 0.6133(3) 0.0387(10) Uani 1 1 d .
O4 O 0.3145(5) 0.5989(3) 0.3670(3) 0.0420(10) Uani 1 1 d .
O5 O 0.1991(5) 0.7138(3) 0.2809(3) 0.0550(13) Uani 1 1 d .
O6 O 0.3173(5) 0.7424(3) 0.4177(3) 0.0431(10) Uani 1 1 d .
O7 O 0.3775(4) 0.4886(2) 0.5343(2) 0.0261(8) Uani 1 1 d .
O8 O 0.3807(5) 0.3081(3) 0.5894(3) 0.0349(9) Uani 1 1 d .
N1 N 0.5286(6) 0.8044(3) 0.5886(3) 0.0355(11) Uani 1 1 d .
N2 N 0.2851(5) 0.6822(3) 0.5751(3) 0.0328(11) Uani 1 1 d .
N3 N 0.7229(6) 0.6155(3) 0.6835(3) 0.0368(12) Uani 1 1 d .
N4 N 0.2738(6) 0.6847(4) 0.3526(3) 0.0396(12) Uani 1 1 d .
C0AA C 0.8797(9) 0.9140(5) 0.5669(5) 0.062(2) Uani 1 1 d .
H0AA H 0.9609 0.8985 0.5443 0.074 Uiso 1 1 calc R
C1AA C 0.7689(8) 0.8472(5) 0.5637(5) 0.0484(17) Uani 1 1 d .
H1AA H 0.7753 0.7865 0.5400 0.058 Uiso 1 1 calc R
C2AA C 0.6455(8) 0.8698(4) 0.5962(4) 0.0436(16) Uani 1 1 d .
C4 C 0.6439(9) 0.9618(4) 0.6358(4) 0.0490(19) Uani 1 1 d .
C5 C 0.7605(11) 1.0269(5) 0.6372(5) 0.063(2) Uani 1 1 d .
H5 H 0.7588 1.0873 0.6625 0.076 Uiso 1 1 calc R
C6 C 0.8749(11) 1.0052(5) 0.6031(5) 0.070(3) Uani 1 1 d .
H6 H 0.9507 1.0504 0.6035 0.083 Uiso 1 1 calc R
C7 C 0.5241(10) 0.9807(5) 0.6728(4) 0.054(2) Uani 1 1 d .
H7 H 0.5227 1.0385 0.7024 0.065 Uiso 1 1 calc R
C8 C 0.4125(9) 0.9170(5) 0.6661(4) 0.0523(18) Uani 1 1 d .
H8 H 0.3327 0.9298 0.6906 0.063 Uiso 1 1 calc R
C9 C 0.4165(7) 0.8300(4) 0.6215(4) 0.0368(14) Uani 1 1 d .
C10 C 0.2870(7) 0.7635(4) 0.6097(4) 0.0383(14) Uani 1 1 d .
H10 H 0.2032 0.7825 0.6285 0.046 Uiso 1 1 calc R
C11 C 0.1452(7) 0.6247(4) 0.5551(4) 0.0388(14) Uani 1 1 d .
H11A H 0.1047 0.6180 0.4916 0.047 Uiso 1 1 calc R
H11B H 0.0690 0.6582 0.5764 0.047 Uiso 1 1 calc R
C12 C 0.1710(6) 0.5275(4) 0.5957(3) 0.0317(13) Uani 1 1 d .
C13 C 0.0773(7) 0.4980(5) 0.6458(4) 0.0428(16) Uani 1 1 d .
H13 H 0.0066 0.5412 0.6570 0.051 Uiso 1 1 calc R
C14 C 0.0858(7) 0.4082(5) 0.6788(4) 0.0459(16) Uani 1 1 d .
H14 H 0.0239 0.3909 0.7143 0.055 Uiso 1 1 calc R
C15 C 0.1852(7) 0.3413(5) 0.6608(4) 0.0383(14) Uani 1 1 d .
H15 H 0.1885 0.2783 0.6813 0.046 Uiso 1 1 calc R
C16 C 0.2785(6) 0.3711(4) 0.6117(4) 0.0309(13) Uani 1 1 d .
C17 C 0.2771(6) 0.4643(4) 0.5802(3) 0.0264(12) Uani 1 1 d .
C18 C 0.4049(8) 0.2176(4) 0.6347(5) 0.0510(18) Uani 1 1 d .
H18A H 0.4811 0.1813 0.6169 0.077 Uiso 1 1 calc GR
H18B H 0.3102 0.1820 0.6204 0.077 Uiso 1 1 calc GR
H18C H 0.4396 0.2287 0.6973 0.077 Uiso 1 1 calc GR

loop_
_atom_site_aniso_label
_atom_site_aniso_U_11
_atom_site_aniso_U_22
_atom_site_aniso_U_33
_atom_site_aniso_U_23
_atom_site_aniso_U_13
_atom_site_aniso_U_12
Tb1 0.03088(16) 0.02240(16) 0.02207(16) 0.00044(11) 0.00959(11) 0.00411(11)
O1 0.039(2) 0.047(2) 0.029(2) 0.0022(19) 0.0085(18) 0.008(2)
O2 0.049(3) 0.082(3) 0.033(3) -0.013(2) -0.006(2) 0.023(3)
O3 0.034(2) 0.045(3) 0.037(2) 0.0002(19) 0.0102(19) 0.0036(18)
O4 0.052(3) 0.033(2) 0.037(3) 0.002(2) 0.006(2) 0.000(2)
O5 0.054(3) 0.074(3) 0.031(3) 0.021(2) 0.003(2) 0.005(2)
O6 0.056(3) 0.042(2) 0.029(2) 0.000(2) 0.008(2) 0.012(2)
O7 0.031(2) 0.0257(19) 0.026(2) 0.0027(15) 0.0152(17) 0.0033(15)
O8 0.043(2) 0.031(2) 0.036(2) 0.0098(18) 0.0200(19) 0.0037(17)
N1 0.043(3) 0.030(3) 0.029(3) 0.000(2) 0.002(2) 0.006(2)
N2 0.031(3) 0.036(3) 0.032(3) 0.001(2) 0.011(2) 0.010(2)
N3 0.041(3) 0.035(3) 0.029(3) -0.006(2) 0.002(2) 0.014(2)
N4 0.030(3) 0.051(3) 0.038(3) 0.011(3) 0.011(2) 0.002(2)
C0AA 0.063(5) 0.061(5) 0.056(5) 0.012(4) 0.009(4) -0.009(4)
C1AA 0.055(4) 0.039(4) 0.047(4) 0.001(3) 0.007(3) -0.003(3)
C2AA 0.057(4) 0.032(3) 0.034(4) 0.004(3) 0.000(3) 0.003(3)
C4 0.082(6) 0.023(3) 0.030(4) 0.004(3) -0.003(3) 0.003(3)
C5 0.096(7) 0.038(4) 0.040(4) 0.001(3) -0.005(4) -0.009(4)
C6 0.090(7) 0.048(5) 0.058(5) 0.007(4) 0.000(5) -0.030(4)
C7 0.095(6) 0.033(4) 0.033(4) -0.005(3) 0.015(4) 0.013(4)
C8 0.078(5) 0.041(4) 0.038(4) -0.005(3) 0.018(4) 0.013(4)
C9 0.052(4) 0.030(3) 0.027(3) 0.003(3) 0.009(3) 0.015(3)
C10 0.046(4) 0.043(4) 0.026(3) 0.000(3) 0.011(3) 0.016(3)
C11 0.033(3) 0.050(4) 0.035(3) -0.008(3) 0.012(3) 0.009(3)
C12 0.027(3) 0.045(3) 0.022(3) -0.006(3) 0.005(2) -0.002(3)
C13 0.029(3) 0.071(5) 0.029(3) -0.006(3) 0.010(3) 0.002(3)
C14 0.036(3) 0.076(5) 0.029(3) -0.001(3) 0.016(3) -0.012(3)
C15 0.037(3) 0.049(4) 0.029(3) 0.002(3) 0.010(3) -0.015(3)
C16 0.031(3) 0.041(3) 0.019(3) 0.002(2) 0.004(2) -0.007(2)
C17 0.030(3) 0.035(3) 0.017(3) 0.000(2) 0.011(2) -0.002(2)
C18 0.063(5) 0.037(4) 0.058(5) 0.020(3) 0.024(4) -0.003(3)

loop_
_atom_type_symbol
_atom_type_description
_atom_type_scat_dispersion_real
_atom_type_scat_dispersion_imag
_atom_type_scat_source
C C 0.0033 0.0016 'International Tables Vol C Tables 4.2.6.8 and 6.1.1.4'
H H 0.0000 0.0000 'International Tables Vol C Tables 4.2.6.8 and 6.1.1.4'
N N 0.0061 0.0033 'International Tables Vol C Tables 4.2.6.8 and 6.1.1.4'
O O 0.0106 0.0060 'International Tables Vol C Tables 4.2.6.8 and 6.1.1.4'
Tb Tb -0.1723 4.1537 'International Tables Vol C Tables 4.2.6.8 and 6.1.1.4'

loop_
_geom_angle_atom_site_label_1
_geom_angle_atom_site_label_2
_geom_angle_atom_site_label_3
_geom_angle
_geom_angle_site_symmetry_1
_geom_angle_site_symmetry_3
O1 Tb1 Tb1 89.98(10) . 3_666
O1 Tb1 O3 52.22(14) . .
O1 Tb1 O4 152.39(15) . .
O1 Tb1 O6 135.83(13) . .
O1 Tb1 O8 132.94(14) . 3_666
O1 Tb1 N1 73.97(14) . .
O1 Tb1 N3 26.27(14) . .
O1 Tb1 N4 154.99(14) . .
O3 Tb1 Tb1 92.33(9) . 3_666
O3 Tb1 O4 147.76(14) . .
O3 Tb1 O6 137.21(14) . .
O3 Tb1 O8 81.47(14) . 3_666
O3 Tb1 N1 74.85(14) . .
O3 Tb1 N3 25.96(14) . .
O3 Tb1 N4 148.99(14) . .
O4 Tb1 Tb1 73.76(10) . 3_666
O4 Tb1 N1 122.54(14) . .
O4 Tb1 N3 164.06(14) . .
O4 Tb1 N4 25.55(15) . .
O6 Tb1 Tb1 124.68(10) . 3_666
O6 Tb1 O4 51.32(13) . .
O6 Tb1 O8 71.77(14) . 3_666
O6 Tb1 N1 71.32(14) . .
O6 Tb1 N3 144.50(13) . .
O6 Tb1 N4 25.97(14) . .
O7 Tb1 Tb1 36.91(8) . 3_666
O7 Tb1 Tb1 36.41(8) 3_666 3_666
O7 Tb1 O1 102.26(13) 3_666 .
O7 Tb1 O1 77.56(13) . .
O7 Tb1 O3 110.08(13) . .
O7 Tb1 O3 74.07(14) 3_666 .
O7 Tb1 O4 76.11(13) . .
O7 Tb1 O4 77.94(14) 3_666 .
O7 Tb1 O6 112.55(14) . .
O7 Tb1 O6 121.91(13) 3_666 .
O7 Tb1 O7 73.32(13) . 3_666
O7 Tb1 O8 67.51(11) 3_666 3_666
O7 Tb1 O8 134.08(12) . 3_666
O7 Tb1 N1 142.48(14) 3_666 .
O7 Tb1 N1 138.14(14) . .
O7 Tb1 N2 150.31(14) 3_666 .
O7 Tb1 N2 77.10(14) . .
O7 Tb1 N3 87.44(13) 3_666 .
O7 Tb1 N3 93.74(14) . .
O7 Tb1 N4 98.85(14) 3_666 .
O7 Tb1 N4 96.02(14) . .
O8 Tb1 Tb1 101.02(9) 3_666 3_666
O8 Tb1 O4 73.19(14) 3_666 .
O8 Tb1 N1 87.56(14) 3_666 .
O8 Tb1 N3 107.20(15) 3_666 .
O8 Tb1 N4 68.16(13) 3_666 .
N1 Tb1 Tb1 163.47(10) . 3_666
N1 Tb1 N3 73.17(14) . .
N1 Tb1 N4 97.00(15) . .
N2 Tb1 Tb1 113.97(12) . 3_666
N2 Tb1 O1 73.37(14) . .
N2 Tb1 O3 119.54(15) . .
N2 Tb1 O4 92.69(15) . .
N2 Tb1 O6 67.96(15) . .
N2 Tb1 O8 136.93(14) . 3_666
N2 Tb1 N1 65.77(16) . .
N2 Tb1 N3 97.02(15) . .
N2 Tb1 N4 81.64(15) . .
N3 Tb1 Tb1 90.71(9) . 3_666
N3 Tb1 N4 169.58(14) . .
N4 Tb1 Tb1 99.29(11) . 3_666
N3 O1 Tb1 95.9(3) . .
N3 O3 Tb1 96.0(3) . .
N4 O4 Tb1 94.4(3) . .
N4 O6 Tb1 96.9(3) . .
Tb1 O7 Tb1 106.68(13) . 3_666
C17 O7 Tb1 119.6(3) . 3_666
C17 O7 Tb1 132.4(3) . .
C16 O8 Tb1 116.0(3) . 3_666
C16 O8 C18 116.3(4) . .
C18 O8 Tb1 127.6(4) . 3_666
C2AA N1 Tb1 129.6(4) . .
C9 N1 Tb1 113.5(4) . .
C9 N1 C2AA 116.9(5) . .
C10 N2 Tb1 120.6(4) . .
C10 N2 C11 119.5(5) . .
C11 N2 Tb1 119.0(3) . .
O1 N3 Tb1 57.9(3) . .
O2 N3 Tb1 178.5(4) . .
O2 N3 O1 121.7(5) . .
O2 N3 O3 122.5(5) . .
O3 N3 Tb1 58.0(3) . .
O3 N3 O1 115.8(5) . .
O4 N4 Tb1 60.0(3) . .
O4 N4 O6 116.5(5) . .
O5 N4 Tb1 170.7(4) . .
O5 N4 O4 123.0(5) . .
O5 N4 O6 120.5(5) . .
O6 N4 Tb1 57.1(3) . .
C1AA C0AA H0AA 119.2 . .
C1AA C0AA C6 121.6(8) . .
C6 C0AA H0AA 119.2 . .
C0AA C1AA H1AA 120.1 . .
C0AA C1AA C2AA 119.8(7) . .
C2AA C1AA H1AA 120.1 . .
N1 C2AA C1AA 120.0(6) . .
N1 C2AA C4 121.7(7) . .
C1AA C2AA C4 118.3(6) . .
C5 C4 C2AA 119.2(8) . .
C5 C4 C7 123.5(7) . .
C7 C4 C2AA 117.3(7) . .
C4 C5 H5 119.2 . .
C6 C5 C4 121.6(7) . .
C6 C5 H5 119.2 . .
C0AA C6 H6 120.3 . .
C5 C6 C0AA 119.4(7) . .
C5 C6 H6 120.3 . .
C4 C7 H7 119.7 . .
C8 C7 C4 120.7(6) . .
C8 C7 H7 119.7 . .
C7 C8 H8 120.5 . .
C7 C8 C9 119.0(7) . .
C9 C8 H8 120.5 . .
N1 C9 C8 124.2(6) . .
N1 C9 C10 117.6(5) . .
C8 C9 C10 118.1(6) . .
N2 C10 C9 122.4(5) . .
N2 C10 H10 118.8 . .
C9 C10 H10 118.8 . .
N2 C11 H11A 109.1 . .
N2 C11 H11B 109.1 . .
N2 C11 C12 112.6(5) . .
H11A C11 H11B 107.8 . .
C12 C11 H11A 109.1 . .
C12 C11 H11B 109.1 . .
C13 C12 C11 118.1(5) . .
C17 C12 C11 122.4(5) . .
C17 C12 C13 119.4(6) . .
C12 C13 H13 119.3 . .
C14 C13 C12 121.4(6) . .
C14 C13 H13 119.3 . .
C13 C14 H14 119.6 . .
C13 C14 C15 120.7(6) . .
C15 C14 H14 119.6 . .
C14 C15 H15 121.2 . .
C16 C15 C14 117.6(6) . .
C16 C15 H15 121.2 . .
C15 C16 O8 121.4(5) . .
C15 C16 C17 122.9(6) . .
C17 C16 O8 115.8(5) . .
O7 C17 C12 123.1(5) . .
O7 C17 C16 119.0(5) . .
C12 C17 C16 117.9(5) . .
O8 C18 H18A 109.5 . .
O8 C18 H18B 109.5 . .
O8 C18 H18C 109.5 . .
H18A C18 H18B 109.5 . .
H18A C18 H18C 109.5 . .
H18B C18 H18C 109.5 . .

loop_
_geom_bond_atom_site_label_1
_geom_bond_atom_site_label_2
_geom_bond_distance
_geom_bond_site_symmetry_2
Tb1 Tb1 3.7393(10) 3_666
Tb1 O1 2.456(4) .
Tb1 O3 2.461(4) .
Tb1 O4 2.532(4) .
Tb1 O6 2.466(4) .
Tb1 O7 2.344(3) 3_666
Tb1 O7 2.317(3) .
Tb1 O8 2.469(4) 3_666
Tb1 N1 2.655(5) .
Tb1 N2 2.445(4) .
Tb1 N3 2.885(5) .
Tb1 N4 2.915(5) .
O1 N3 1.284(7) .
O2 N3 1.210(6) .
O3 N3 1.270(7) .
O4 N4 1.261(7) .
O5 N4 1.225(6) .
O6 N4 1.286(7) .
O7 Tb1 2.344(3) 3_666
O7 C17 1.374(6) .
O8 Tb1 2.469(4) 3_666
O8 C16 1.405(7) .
O8 C18 1.445(7) .
N1 C2AA 1.389(8) .
N1 C9 1.330(8) .
N2 C10 1.264(7) .
N2 C11 1.471(7) .
C0AA H0AA 0.9400 .
C0AA C1AA 1.372(10) .
C0AA C6 1.409(10) .
C1AA H1AA 0.9400 .
C1AA C2AA 1.408(10) .
C2AA C4 1.438(8) .
C4 C5 1.401(11) .
C4 C7 1.413(11) .
C5 H5 0.9400 .
C5 C6 1.348(12) .
C6 H6 0.9400 .
C7 H7 0.9400 .
C7 C8 1.339(10) .
C8 H8 0.9400 .
C8 C9 1.417(8) .
C9 C10 1.478(9) .
C10 H10 0.9400 .
C11 H11A 0.9800 .
C11 H11B 0.9800 .
C11 C12 1.497(8) .
C12 C13 1.394(8) .
C12 C17 1.389(8) .
C13 H13 0.9400 .
C13 C14 1.359(9) .
C14 H14 0.9400 .
C14 C15 1.394(9) .
C15 H15 0.9400 .
C15 C16 1.379(8) .
C16 C17 1.399(7) .
C18 H18A 0.9700 .
C18 H18B 0.9700 .
C18 H18C 0.9700 .

loop_
_geom_torsion_atom_site_label_1
_geom_torsion_atom_site_label_2
_geom_torsion_atom_site_label_3
_geom_torsion_atom_site_label_4
_geom_torsion
_geom_torsion_site_symmetry_1
Tb1 O1 N3 O2 -178.3(5) .
Tb1 O1 N3 O3 2.3(5) .
Tb1 O3 N3 O1 -2.2(5) .
Tb1 O3 N3 O2 178.3(5) .
Tb1 O4 N4 O5 169.7(5) .
Tb1 O4 N4 O6 -9.1(5) .
Tb1 O6 N4 O4 9.4(5) .
Tb1 O6 N4 O5 -169.5(4) .
Tb1 O7 C17 C12 30.5(8) .
Tb1 O7 C17 C12 -164.7(4) 3_666
Tb1 O7 C17 C16 -151.0(4) .
Tb1 O7 C17 C16 13.8(6) 3_666
Tb1 O8 C16 C15 170.7(4) 3_666
Tb1 O8 C16 C17 -8.6(6) 3_666
Tb1 N1 C2AA C1AA -0.5(8) .
Tb1 N1 C2AA C4 178.8(4) .
Tb1 N1 C9 C8 177.2(5) .
Tb1 N1 C9 C10 -3.6(6) .
Tb1 N2 C10 C9 -3.3(7) .
Tb1 N2 C11 C12 65.8(6) .
O8 C16 C17 O7 -2.8(7) .
O8 C16 C17 C12 175.8(5) .
N1 C2AA C4 C5 -176.4(6) .
N1 C2AA C4 C7 4.6(9) .
N1 C9 C10 N2 4.8(9) .
N2 C11 C12 C13 127.9(6) .
N2 C11 C12 C17 -56.6(7) .
C0AA C1AA C2AA N1 176.3(6) .
C0AA C1AA C2AA C4 -3.0(10) .
C1AA C0AA C6 C5 1.4(12) .
C1AA C2AA C4 C5 2.9(9) .
C1AA C2AA C4 C7 -176.1(6) .
C2AA N1 C9 C8 -2.5(9) .
C2AA N1 C9 C10 176.7(5) .
C2AA C4 C5 C6 -0.7(11) .
C2AA C4 C7 C8 -3.8(10) .
C4 C5 C6 C0AA -1.5(12) .
C4 C7 C8 C9 0.2(10) .
C5 C4 C7 C8 177.2(7) .
C6 C0AA C1AA C2AA 0.9(11) .
C7 C4 C5 C6 178.3(7) .
C7 C8 C9 N1 3.2(10) .
C7 C8 C9 C10 -176.0(6) .
C8 C9 C10 N2 -175.9(6) .
C9 N1 C2AA C1AA 179.3(6) .
C9 N1 C2AA C4 -1.5(8) .
C10 N2 C11 C12 -125.1(6) .
C11 N2 C10 C9 -172.3(5) .
C11 C12 C13 C14 174.7(6) .
C11 C12 C17 O7 6.9(8) .
C11 C12 C17 C16 -171.7(5) .
C12 C13 C14 C15 -2.4(10) .
C13 C12 C17 O7 -177.6(5) .
C13 C12 C17 C16 3.9(8) .
C13 C14 C15 C16 2.8(9) .
C14 C15 C16 O8 -179.1(5) .
C14 C15 C16 C17 0.2(9) .
C15 C16 C17 O7 177.9(5) .
C15 C16 C17 C12 -3.5(8) .
C17 C12 C13 C14 -1.0(9) .
C18 O8 C16 C15 -12.2(8) .
C18 O8 C16 C17 168.5(5) .
